data_7152193
loop_
_publ_author_name
'Lunazzi, Lodovico'
'Mancinelli, Michele'
'Mazzanti, Andrea'
'Lepri, Susan'
'Ruzziconi, Renzo'
'Schlosser, Manfred'

_publ_section_title
;
 Rotational barriers of biphenyls having heavy heteroatoms as
 ortho-substituents: experimental and theoretical determination of steric
 effects.
;
_journal_issue 9
_journal_name_full 'Organic &amp; biomolecular chemistry'
_journal_page_first 1847
_journal_page_last 1855
_journal_paper_doi 10.1039/c1ob06688a
_journal_volume 10
_journal_year 2012
_chemical_formula_sum 'C29 H31 O P Si'
_chemical_formula_weight 454.60
_chemical_name_common 'compound 10'
_chemical_name_systematic
;
3-(Dimethylisopropylsilyl)biphenyl-2-yl]diphenylphosphine oxide
;
_space_group_IT_number 14
_symmetry_cell_setting monoclinic
_symmetry_space_group_name_Hall '-P 2yn'
_symmetry_space_group_name_H-M 'P 1 21/n 1'
_atom_sites_solution_hydrogens geom
_atom_sites_solution_primary direct
_atom_sites_solution_secondary difmap
_audit_creation_date 12/10/2010
_audit_creation_method SHELXL-97
_audit_update_record 09/29/2011
_cell_angle_alpha 90.00
_cell_angle_beta 91.632(2)
_cell_angle_gamma 90.00
_cell_formula_units_Z 4
_cell_length_a 12.3039(19)
_cell_length_b 11.1280(17)
_cell_length_c 18.544(3)
_cell_measurement_temperature 296(2)
_cell_volume 2538.0(7)
_computing_structure_refinement 'SHELXL-97 (Sheldrick, 2008)'
_computing_structure_solution 'SHELXS-97 (Sheldrick, 2008)'
_diffrn_ambient_temperature 296(2)
_diffrn_measured_fraction_theta_full 0.981
_diffrn_measured_fraction_theta_max 0.981
_diffrn_measurement_device_type 'CCD area detector'
_diffrn_measurement_method 'Phi and omega scans'
_diffrn_radiation_monochromator graphite
_diffrn_radiation_source 'fine-focus sealed tube'
_diffrn_radiation_type MoK\a
_diffrn_radiation_wavelength 0.71073
_diffrn_reflns_av_R_equivalents 0.0252
_diffrn_reflns_av_sigmaI/netI 0.0202
_diffrn_reflns_limit_h_max 16
_diffrn_reflns_limit_h_min -16
_diffrn_reflns_limit_k_max 14
_diffrn_reflns_limit_k_min -14
_diffrn_reflns_limit_l_max 24
_diffrn_reflns_limit_l_min -24
_diffrn_reflns_number 28424
_diffrn_reflns_theta_full 28.17
_diffrn_reflns_theta_max 28.17
_diffrn_reflns_theta_min 1.96
_exptl_absorpt_coefficient_mu 0.174
_exptl_absorpt_correction_T_max 0.9660
_exptl_absorpt_correction_T_min 0.9257
_exptl_absorpt_correction_type empirical
_exptl_absorpt_process_details 'Bruker SADABS'
_exptl_crystal_colour colorless
_exptl_crystal_density_diffrn 1.190
_exptl_crystal_density_method 'not measured'
_exptl_crystal_description brick
_exptl_crystal_F_000 968
_exptl_crystal_size_max 0.45
_exptl_crystal_size_mid 0.40
_exptl_crystal_size_min 0.20
_refine_diff_density_max 0.414
_refine_diff_density_min -0.280
_refine_diff_density_rms 0.036
_refine_ls_extinction_method none
_refine_ls_goodness_of_fit_ref 1.039
_refine_ls_hydrogen_treatment constr
_refine_ls_matrix_type full
_refine_ls_number_parameters 293
_refine_ls_number_reflns 6101
_refine_ls_number_restraints 0
_refine_ls_restrained_S_all 1.039
_refine_ls_R_factor_all 0.0474
_refine_ls_R_factor_gt 0.0374
_refine_ls_shift/su_max 0.001
_refine_ls_shift/su_mean 0.000
_refine_ls_structure_factor_coef Fsqd
_refine_ls_weighting_details 'calc w=1/[\s^2^(Fo^2^)+(0.0481P)^2^+0.7135P] where P=(Fo^2^+2Fc^2^)/3'
_refine_ls_weighting_scheme calc
_refine_ls_wR_factor_gt 0.0974
_refine_ls_wR_factor_ref 0.1052
_reflns_number_gt 5050
_reflns_number_total 6101
_reflns_threshold_expression >2sigma(I)
_cod_data_source_file c1ob06688a.txt
_cod_data_source_block b5g
_cod_original_cell_volume 2537.9(7)
_cod_original_sg_symbol_H-M 'P 21/n'
_cod_database_code 7152193

loop_
_symmetry_equiv_pos_as_xyz
'x, y, z'
'-x+1/2, y+1/2, -z+1/2'
'-x, -y, -z'
'x-1/2, -y-1/2, z-1/2'

loop_
_atom_site_label
_atom_site_type_symbol
_atom_site_fract_x
_atom_site_fract_y
_atom_site_fract_z
_atom_site_U_iso_or_equiv
_atom_site_adp_type
_atom_site_occupancy
_atom_site_symmetry_multiplicity
_atom_site_calc_flag
_atom_site_refinement_flags
P1 P 0.90332(3) 0.20003(3) 0.139889(17) 0.03241(9) Uani 1 1 d .
Si1 Si 0.82469(4) 0.25168(4) 0.46754(2) 0.04624(12) Uani 1 1 d .
O1 O 0.95421(9) 0.08413(9) 0.16157(5) 0.0438(2) Uani 1 1 d .
C1 C 1.04011(10) 0.34595(12) 0.22647(7) 0.0336(3) Uani 1 1 d .
C2 C 0.98898(10) 0.33049(11) 0.15812(7) 0.0322(3) Uani 1 1 d .
C3 C 1.00524(12) 0.41695(13) 0.10516(7) 0.0396(3) Uani 1 1 d .
H3 H 0.9707 0.4081 0.0602 0.048 Uiso 1 1 calc R
C4 C 1.07149(12) 0.51571(13) 0.11783(8) 0.0439(3) Uani 1 1 d .
H4 H 1.0814 0.5722 0.0817 0.053 Uiso 1 1 calc R
C5 C 1.12244(12) 0.52966(14) 0.18417(8) 0.0455(3) Uani 1 1 d .
H5 H 1.1678 0.5952 0.1929 0.055 Uiso 1 1 calc R
C6 C 1.10617(12) 0.44597(14) 0.23811(8) 0.0434(3) Uani 1 1 d .
H6 H 1.1402 0.4569 0.2831 0.052 Uiso 1 1 calc R
C7 C 1.02302(11) 0.26101(12) 0.28785(7) 0.0358(3) Uani 1 1 d .
C8 C 0.95037(11) 0.29139(13) 0.34096(7) 0.0391(3) Uani 1 1 d .
H8 H 0.9139 0.3645 0.3376 0.047 Uiso 1 1 calc R
C9 C 0.93026(12) 0.21545(14) 0.39952(8) 0.0424(3) Uani 1 1 d .
C10 C 0.98849(15) 0.10790(15) 0.40253(9) 0.0539(4) Uani 1 1 d .
H10 H 0.9770 0.0550 0.4404 0.065 Uiso 1 1 calc R
C11 C 1.06267(15) 0.07739(15) 0.35103(9) 0.0553(4) Uani 1 1 d .
H11 H 1.1014 0.0058 0.3552 0.066 Uiso 1 1 calc R
C12 C 1.07933(12) 0.15315(14) 0.29346(8) 0.0453(3) Uani 1 1 d .
H12 H 1.1283 0.1319 0.2584 0.054 Uiso 1 1 calc R
C13 C 0.87109(11) 0.20065(12) 0.04408(7) 0.0345(3) Uani 1 1 d .
C14 C 0.77089(13) 0.23277(16) 0.01397(9) 0.0502(4) Uani 1 1 d .
H14 H 0.7183 0.2667 0.0427 0.060 Uiso 1 1 calc R
C15 C 0.74892(15) 0.21446(19) -0.05884(9) 0.0628(5) Uani 1 1 d .
H15 H 0.6815 0.2359 -0.0788 0.075 Uiso 1 1 calc R
C16 C 0.82582(16) 0.16511(16) -0.10158(8) 0.0578(4) Uani 1 1 d .
H16 H 0.8102 0.1529 -0.1504 0.069 Uiso 1 1 calc R
C17 C 0.92589(16) 0.13346(15) -0.07302(8) 0.0543(4) Uani 1 1 d .
H17 H 0.9782 0.1003 -0.1023 0.065 Uiso 1 1 calc R
C18 C 0.94830(13) 0.15130(14) -0.00018(8) 0.0449(3) Uani 1 1 d .
H18 H 1.0160 0.1299 0.0193 0.054 Uiso 1 1 calc R
C19 C 0.77814(11) 0.22819(13) 0.18500(7) 0.0371(3) Uani 1 1 d .
C20 C 0.72934(14) 0.34005(15) 0.18887(10) 0.0538(4) Uani 1 1 d .
H20 H 0.7609 0.4061 0.1670 0.065 Uiso 1 1 calc R
C21 C 0.63291(15) 0.35344(19) 0.22558(11) 0.0674(5) Uani 1 1 d .
H21 H 0.5997 0.4283 0.2282 0.081 Uiso 1 1 calc R
C22 C 0.58710(14) 0.2552(2) 0.25793(10) 0.0674(5) Uani 1 1 d .
H22 H 0.5230 0.2643 0.2827 0.081 Uiso 1 1 calc R
C23 C 0.63454(15) 0.1446(2) 0.25416(10) 0.0653(5) Uani 1 1 d .
H23 H 0.6026 0.0788 0.2761 0.078 Uiso 1 1 calc R
C24 C 0.72966(13) 0.13045(15) 0.21785(8) 0.0501(4) Uani 1 1 d .
H24 H 0.7617 0.0550 0.2153 0.060 Uiso 1 1 calc R
C25 C 0.75751(16) 0.39666(19) 0.44377(10) 0.0672(5) Uani 1 1 d .
H25A H 0.7167 0.3878 0.3992 0.101 Uiso 1 1 calc R
H25B H 0.8117 0.4578 0.4385 0.101 Uiso 1 1 calc R
H25C H 0.7094 0.4191 0.4813 0.101 Uiso 1 1 calc R
C26 C 0.72382(19) 0.1265(2) 0.46495(12) 0.0828(7) Uani 1 1 d .
H26A H 0.6937 0.1183 0.4169 0.124 Uiso 1 1 calc R
H26B H 0.6667 0.1437 0.4976 0.124 Uiso 1 1 calc R
H26C H 0.7592 0.0529 0.4791 0.124 Uiso 1 1 calc R
C27 C 0.89106(15) 0.26216(17) 0.56009(9) 0.0556(4) Uani 1 1 d .
H27 H 0.9321 0.1877 0.5683 0.067 Uiso 1 1 calc R
C28 C 0.97235(19) 0.3661(2) 0.56522(12) 0.0833(7) Uani 1 1 d .
H28A H 0.9340 0.4411 0.5613 0.125 Uiso 1 1 calc R
H28B H 1.0228 0.3598 0.5268 0.125 Uiso 1 1 calc R
H28C H 1.0113 0.3627 0.6108 0.125 Uiso 1 1 calc R
C29 C 0.8078(2) 0.2714(2) 0.61967(11) 0.0833(7) Uani 1 1 d .
H29A H 0.8451 0.2744 0.6658 0.125 Uiso 1 1 calc R
H29B H 0.7608 0.2026 0.6177 0.125 Uiso 1 1 calc R
H29C H 0.7653 0.3431 0.6128 0.125 Uiso 1 1 calc R

loop_
_atom_site_aniso_label
_atom_site_aniso_U_11
_atom_site_aniso_U_22
_atom_site_aniso_U_33
_atom_site_aniso_U_23
_atom_site_aniso_U_13
_atom_site_aniso_U_12
P1 0.03705(18) 0.03054(17) 0.02975(16) -0.00011(12) 0.00285(12) -0.00018(13)
Si1 0.0498(2) 0.0514(3) 0.0378(2) 0.00590(17) 0.00732(17) -0.00705(19)
O1 0.0556(6) 0.0340(5) 0.0415(5) 0.0002(4) -0.0022(4) 0.0060(4)
C1 0.0312(6) 0.0365(7) 0.0331(6) 0.0021(5) 0.0033(5) 0.0019(5)
C2 0.0326(6) 0.0334(6) 0.0310(6) 0.0003(5) 0.0057(5) 0.0009(5)
C3 0.0469(7) 0.0410(7) 0.0311(6) 0.0027(5) 0.0046(5) -0.0026(6)
C4 0.0508(8) 0.0392(7) 0.0421(7) 0.0068(6) 0.0114(6) -0.0052(6)
C5 0.0409(7) 0.0417(8) 0.0542(9) 0.0000(6) 0.0050(6) -0.0102(6)
C6 0.0408(7) 0.0476(8) 0.0414(7) 0.0000(6) -0.0040(6) -0.0061(6)
C7 0.0369(7) 0.0399(7) 0.0303(6) 0.0025(5) -0.0033(5) -0.0016(5)
C8 0.0433(7) 0.0386(7) 0.0354(7) 0.0049(6) 0.0008(5) 0.0007(6)
C9 0.0481(8) 0.0447(8) 0.0345(7) 0.0054(6) 0.0019(6) -0.0048(6)
C10 0.0703(11) 0.0480(9) 0.0435(8) 0.0163(7) 0.0036(7) 0.0019(8)
C11 0.0698(11) 0.0447(9) 0.0512(9) 0.0100(7) 0.0003(8) 0.0147(8)
C12 0.0488(8) 0.0480(8) 0.0391(7) 0.0022(6) 0.0004(6) 0.0085(7)
C13 0.0392(7) 0.0330(6) 0.0312(6) -0.0001(5) 0.0006(5) -0.0027(5)
C14 0.0436(8) 0.0638(10) 0.0431(8) 0.0021(7) 0.0000(6) 0.0067(7)
C15 0.0551(10) 0.0855(13) 0.0471(9) 0.0084(9) -0.0129(8) -0.0037(9)
C16 0.0793(12) 0.0607(10) 0.0330(7) -0.0002(7) -0.0054(7) -0.0145(9)
C17 0.0750(11) 0.0510(9) 0.0374(8) -0.0042(7) 0.0121(7) 0.0038(8)
C18 0.0481(8) 0.0485(8) 0.0383(7) -0.0010(6) 0.0039(6) 0.0069(6)
C19 0.0389(7) 0.0399(7) 0.0327(6) -0.0041(5) 0.0047(5) -0.0042(5)
C20 0.0522(9) 0.0417(8) 0.0684(11) -0.0082(7) 0.0137(8) -0.0013(7)
C21 0.0538(10) 0.0644(12) 0.0845(13) -0.0287(10) 0.0109(9) 0.0066(9)
C22 0.0449(9) 0.0973(16) 0.0608(11) -0.0234(10) 0.0170(8) -0.0139(10)
C23 0.0544(10) 0.0822(14) 0.0601(11) 0.0052(10) 0.0172(8) -0.0161(10)
C24 0.0498(8) 0.0516(9) 0.0494(8) 0.0060(7) 0.0082(7) -0.0072(7)
C25 0.0577(10) 0.0821(13) 0.0622(11) 0.0139(10) 0.0099(8) 0.0160(10)
C26 0.0842(14) 0.0939(16) 0.0715(13) -0.0092(12) 0.0225(11) -0.0412(13)
C27 0.0694(11) 0.0590(10) 0.0387(8) 0.0082(7) 0.0043(7) 0.0005(8)
C28 0.0810(14) 0.1063(18) 0.0618(12) 0.0017(12) -0.0119(10) -0.0258(13)
C29 0.0991(17) 0.1064(18) 0.0455(10) -0.0028(11) 0.0204(10) -0.0145(14)

loop_
_atom_type_symbol
_atom_type_description
_atom_type_scat_dispersion_real
_atom_type_scat_dispersion_imag
_atom_type_scat_source
C C 0.0033 0.0016 'International Tables Vol C Tables 4.2.6.8 and 6.1.1.4'
H H 0.0000 0.0000 'International Tables Vol C Tables 4.2.6.8 and 6.1.1.4'
O O 0.0106 0.0060 'International Tables Vol C Tables 4.2.6.8 and 6.1.1.4'
Si Si 0.0817 0.0704 'International Tables Vol C Tables 4.2.6.8 and 6.1.1.4'
P P 0.1023 0.0942 'International Tables Vol C Tables 4.2.6.8 and 6.1.1.4'

loop_
_geom_angle_atom_site_label_1
_geom_angle_atom_site_label_2
_geom_angle_atom_site_label_3
_geom_angle
O1 P1 C19 112.65(6)
O1 P1 C13 110.38(6)
C19 P1 C13 106.80(6)
O1 P1 C2 113.91(6)
C19 P1 C2 105.86(6)
C13 P1 C2 106.79(6)
C25 Si1 C26 110.54(11)
C25 Si1 C9 109.75(8)
C26 Si1 C9 107.12(9)
C25 Si1 C27 109.90(9)
C26 Si1 C27 109.92(9)
C9 Si1 C27 109.56(8)
C6 C1 C2 118.74(12)
C6 C1 C7 118.73(12)
C2 C1 C7 122.50(12)
C3 C2 C1 118.70(12)
C3 C2 P1 120.92(10)
C1 C2 P1 120.37(9)
C4 C3 C2 121.62(13)
C5 C4 C3 119.55(13)
C4 C5 C6 119.93(13)
C5 C6 C1 121.44(13)
C12 C7 C8 119.12(12)
C12 C7 C1 121.44(12)
C8 C7 C1 119.43(12)
C7 C8 C9 122.19(13)
C10 C9 C8 116.47(14)
C10 C9 Si1 121.40(11)
C8 C9 Si1 122.03(12)
C11 C10 C9 122.11(14)
C12 C11 C10 120.00(15)
C11 C12 C7 120.08(14)
C14 C13 C18 118.71(13)
C14 C13 P1 124.35(11)
C18 C13 P1 116.43(10)
C15 C14 C13 120.12(15)
C16 C15 C14 120.36(16)
C15 C16 C17 120.51(15)
C16 C17 C18 119.40(15)
C17 C18 C13 120.88(15)
C20 C19 C24 119.26(14)
C20 C19 P1 123.94(11)
C24 C19 P1 116.80(11)
C19 C20 C21 119.88(16)
C22 C21 C20 119.59(18)
C23 C22 C21 120.88(16)
C22 C23 C24 119.93(17)
C23 C24 C19 120.46(17)
C28 C27 C29 110.71(17)
C28 C27 Si1 111.66(12)
C29 C27 Si1 112.34(14)

loop_
_geom_bond_atom_site_label_1
_geom_bond_atom_site_label_2
_geom_bond_distance
P1 O1 1.4842(10)
P1 C19 1.8011(14)
P1 C13 1.8093(13)
P1 C2 1.8201(13)
Si1 C25 1.860(2)
Si1 C26 1.866(2)
Si1 C9 1.8799(16)
Si1 C27 1.8831(18)
C1 C6 1.3915(19)
C1 C2 1.4094(18)
C1 C7 1.4989(18)
C2 C3 1.3933(18)
C3 C4 1.384(2)
C4 C5 1.374(2)
C5 C6 1.385(2)
C7 C12 1.388(2)
C7 C8 1.3904(19)
C8 C9 1.4036(19)
C9 C10 1.395(2)
C10 C11 1.382(2)
C11 C12 1.380(2)
C13 C14 1.386(2)
C13 C18 1.3864(19)
C14 C15 1.384(2)
C15 C16 1.367(3)
C16 C17 1.372(3)
C17 C18 1.385(2)
C19 C20 1.385(2)
C19 C24 1.389(2)
C20 C21 1.393(2)
C21 C22 1.375(3)
C22 C23 1.366(3)
C23 C24 1.376(2)
C27 C28 1.530(3)
C27 C29 1.531(3)

loop_
_geom_torsion_atom_site_label_1
_geom_torsion_atom_site_label_2
_geom_torsion_atom_site_label_3
_geom_torsion_atom_site_label_4
_geom_torsion
C6 C1 C2 C3 -0.97(19)
C7 C1 C2 C3 176.89(12)
C6 C1 C2 P1 179.14(10)
C7 C1 C2 P1 -2.99(17)
O1 P1 C2 C3 131.03(11)
C19 P1 C2 C3 -104.65(11)
C13 P1 C2 C3 8.91(12)
O1 P1 C2 C1 -49.08(12)
C19 P1 C2 C1 75.24(11)
C13 P1 C2 C1 -171.21(10)
C1 C2 C3 C4 1.1(2)
P1 C2 C3 C4 -178.99(11)
C2 C3 C4 C5 -0.2(2)
C3 C4 C5 C6 -0.8(2)
C4 C5 C6 C1 1.0(2)
C2 C1 C6 C5 -0.1(2)
C7 C1 C6 C5 -178.01(13)
C6 C1 C7 C12 -100.88(16)
C2 C1 C7 C12 81.25(17)
C6 C1 C7 C8 78.21(17)
C2 C1 C7 C8 -99.65(16)
C12 C7 C8 C9 -1.3(2)
C1 C7 C8 C9 179.58(13)
C7 C8 C9 C10 1.0(2)
C7 C8 C9 Si1 -175.50(11)
C25 Si1 C9 C10 -176.35(14)
C26 Si1 C9 C10 -56.31(16)
C27 Si1 C9 C10 62.89(15)
C25 Si1 C9 C8 -0.02(16)
C26 Si1 C9 C8 120.02(15)
C27 Si1 C9 C8 -120.79(13)
C8 C9 C10 C11 0.4(2)
Si1 C9 C10 C11 176.90(14)
C9 C10 C11 C12 -1.4(3)
C10 C11 C12 C7 1.1(3)
C8 C7 C12 C11 0.2(2)
C1 C7 C12 C11 179.31(14)
O1 P1 C13 C14 130.28(13)
C19 P1 C13 C14 7.51(15)
C2 P1 C13 C14 -105.40(13)
O1 P1 C13 C18 -41.39(13)
C19 P1 C13 C18 -164.17(11)
C2 P1 C13 C18 82.92(12)
C18 C13 C14 C15 0.6(2)
P1 C13 C14 C15 -170.91(14)
C13 C14 C15 C16 -0.3(3)
C14 C15 C16 C17 -0.2(3)
C15 C16 C17 C18 0.4(3)
C16 C17 C18 C13 0.0(2)
C14 C13 C18 C17 -0.4(2)
P1 C13 C18 C17 171.71(12)
O1 P1 C19 C20 163.03(13)
C13 P1 C19 C20 -75.62(14)
C2 P1 C19 C20 37.92(15)
O1 P1 C19 C24 -16.55(14)
C13 P1 C19 C24 104.80(12)
C2 P1 C19 C24 -141.65(12)
C24 C19 C20 C21 0.2(2)
P1 C19 C20 C21 -179.39(14)
C19 C20 C21 C22 0.2(3)
C20 C21 C22 C23 -0.4(3)
C21 C22 C23 C24 0.3(3)
C22 C23 C24 C19 0.1(3)
C20 C19 C24 C23 -0.3(2)
P1 C19 C24 C23 179.26(13)
C25 Si1 C27 C28 -56.58(17)
C26 Si1 C27 C28 -178.45(16)
C9 Si1 C27 C28 64.10(16)
C25 Si1 C27 C29 68.50(16)
C26 Si1 C27 C29 -53.38(18)
C9 Si1 C27 C29 -170.83(14)
